data_2242184
loop_
_publ_author_name
'Im, Hansu'
'Choi, Myong Yong'
'Moon, Cheol Joo'
'Kim, Tae Ho'

_publ_section_title
;
 Crystal structure of <i>N</i>,<i>N</i>'-didecylpyromellitic diimide
;
_journal_issue 6
_journal_name_full 'Acta Crystallographica Section E'
_journal_page_first 838
_journal_page_last 841
_journal_paper_doi 10.1107/S2056989017006867
_journal_volume 73
_journal_year 2017
_chemical_formula_iupac 'C30 H44 N2 O4'
_chemical_formula_moiety 'C30 H44 N2 O4'
_chemical_formula_sum 'C30 H44 N2 O4'
_chemical_formula_weight 496.67
_chemical_name_common
;
<i>N</i>,<i>N</i>'-Didecylpyromellitic diimide
;
_chemical_name_systematic 2,6-Didecylpyrrolo[3,4-<i>f</i>]isoindole-1,3,5,7(2<i>H</i>,6<i>H</i>)-tetraone
_space_group_crystal_system monoclinic
_space_group_IT_number 14
_space_group_name_Hall '-P 2ybc'
_space_group_name_H-M_alt 'P 1 21/c 1'
_symmetry_space_group_name_Hall '-P 2ybc'
_symmetry_space_group_name_H-M 'P 1 21/c 1'
_atom_sites_solution_hydrogens geom
_atom_sites_solution_primary direct
_audit_creation_method SHELXL-2014/7
_cell_angle_alpha 90
_cell_angle_beta 93.980(3)
_cell_angle_gamma 90
_cell_formula_units_Z 2
_cell_length_a 30.6365(16)
_cell_length_b 5.0149(3)
_cell_length_c 8.9393(5)
_cell_measurement_reflns_used 9966
_cell_measurement_temperature 173(2)
_cell_measurement_theta_max 28.13
_cell_measurement_theta_min 3.33
_cell_volume 1370.11(13)
_computing_cell_refinement
;
SAINT (Bruker, 2014)
;
_computing_data_collection
;
APEX2 (Bruker, 2014)
;
_computing_data_reduction
;
SAINT (Bruker, 2014)
;
_computing_molecular_graphics
;
DIAMOND (Brandenburg, 2010)
;
_computing_publication_material
;
SHELXTL (Sheldrick, 2008) and publCIF (Westrip, 2010)
;
_computing_structure_refinement
;
SHELXL2014 (Sheldrick, 2015)
;
_computing_structure_solution
;
SHELXS97 (Sheldrick, 2008)
;
_diffrn_ambient_temperature 173(2)
_diffrn_measured_fraction_theta_full 0.999
_diffrn_measured_fraction_theta_max 0.990
_diffrn_measurement_device_type 'Bruker APEXII CCD'
_diffrn_measurement_method '\f and \w scans'
_diffrn_radiation_type MoK\a
_diffrn_radiation_wavelength 0.71073
_diffrn_reflns_av_R_equivalents 0.0261
_diffrn_reflns_limit_h_max 40
_diffrn_reflns_limit_h_min -40
_diffrn_reflns_limit_k_max 6
_diffrn_reflns_limit_k_min -6
_diffrn_reflns_limit_l_max 10
_diffrn_reflns_limit_l_min -11
_diffrn_reflns_number 22193
_diffrn_reflns_theta_full 25.242
_diffrn_reflns_theta_max 28.293
_diffrn_reflns_theta_min 1.333
_exptl_absorpt_coefficient_mu 0.079
_exptl_absorpt_correction_T_max 0.7457
_exptl_absorpt_correction_T_min 0.7033
_exptl_absorpt_correction_type multi-scan
_exptl_absorpt_process_details
;
(SADABS; Bruker, 2014)
;
_exptl_crystal_colour colourless
_exptl_crystal_density_diffrn 1.204
_exptl_crystal_description block
_exptl_crystal_F_000 540
_exptl_crystal_size_max 0.66
_exptl_crystal_size_mid 0.65
_exptl_crystal_size_min 0.13
_refine_diff_density_max 0.331
_refine_diff_density_min -0.201
_refine_ls_extinction_method none
_refine_ls_goodness_of_fit_ref 1.092
_refine_ls_hydrogen_treatment constr
_refine_ls_matrix_type full
_refine_ls_number_parameters 164
_refine_ls_number_reflns 3364
_refine_ls_number_restraints 0
_refine_ls_restrained_S_all 1.092
_refine_ls_R_factor_all 0.0461
_refine_ls_R_factor_gt 0.0409
_refine_ls_shift/su_max 0.001
_refine_ls_shift/su_mean 0.000
_refine_ls_structure_factor_coef Fsqd
_refine_ls_weighting_details 'w=1/[\s^2^(Fo^2^)+(0.0502P)^2^+0.4968P] where P=(Fo^2^+2Fc^2^)/3'
_refine_ls_weighting_scheme calc
_refine_ls_wR_factor_gt 0.1098
_refine_ls_wR_factor_ref 0.1133
_reflns_number_gt 2964
_reflns_number_total 3364
_reflns_threshold_expression 'I > 2\s(I)'
_cod_data_source_file hb7674sup1.cif
_cod_data_source_block I
_cod_database_code 2242184
_shelx_space_group_comment
;
The symmetry employed for this shelxl refinement is uniquely defined
by the following loop, which should always be used as a source of
symmetry information in preference to the above space-group names.
They are only intended as comments.
;
_shelx_estimated_absorpt_t_min 0.950
_shelx_estimated_absorpt_t_max 0.990

loop_
_space_group_symop_operation_xyz
'x, y, z'
'-x, y+1/2, -z+1/2'
'-x, -y, -z'
'x, -y-1/2, z-1/2'

loop_
_atom_site_type_symbol
_atom_site_label
_atom_site_fract_x
_atom_site_fract_y
_atom_site_fract_z
_atom_site_U_iso_or_equiv
_atom_site_adp_type
_atom_site_calc_flag
_atom_site_occupancy
C C3 0.46219(3) 0.6062(2) 1.04594(11) 0.0174(2) Uani d 1
O O1 0.40031(3) 0.12036(16) 0.84589(9) 0.0248(2) Uani d 1
O O2 0.40323(3) 0.85647(16) 1.14895(9) 0.02379(19) Uani d 1
N N1 0.39028(3) 0.47982(19) 1.00209(10) 0.0198(2) Uani d 1
C C2 0.46141(3) 0.3850(2) 0.95188(11) 0.0175(2) Uani d 1
C C4 0.41601(3) 0.6734(2) 1.07673(11) 0.0185(2) Uani d 1
C C5 0.49907(3) 0.2709(2) 0.90256(11) 0.0183(2) Uani d 1
H H5 0.4984 0.1198 0.8383 0.022 Uiso calc 1
C C1 0.41477(3) 0.3030(2) 0.92185(12) 0.0189(2) Uani d 1
C C6 0.34303(3) 0.4510(2) 1.00787(13) 0.0233(2) Uani d 1
H H6A 0.3336 0.5442 1.0977 0.028 Uiso calc 1
H H6B 0.3358 0.2597 1.0174 0.028 Uiso calc 1
C C7 0.31819(4) 0.5643(3) 0.86860(13) 0.0251(2) Uani d 1
H H7A 0.3175 0.7612 0.8764 0.030 Uiso calc 1
H H7B 0.3340 0.5180 0.7793 0.030 Uiso calc 1
C C8 0.27152(4) 0.4597(3) 0.84738(13) 0.0257(3) Uani d 1
H H8A 0.2554 0.5098 0.9355 0.031 Uiso calc 1
H H8B 0.2722 0.2626 0.8417 0.031 Uiso calc 1
C C9 0.24734(4) 0.5696(3) 0.70588(14) 0.0275(3) Uani d 1
H H9A 0.2444 0.7651 0.7165 0.033 Uiso calc 1
H H9B 0.2652 0.5359 0.6197 0.033 Uiso calc 1
C C10 0.20209(4) 0.4500(3) 0.67147(14) 0.0288(3) Uani d 1
H H10A 0.1840 0.4845 0.7570 0.035 Uiso calc 1
H H10B 0.2049 0.2544 0.6607 0.035 Uiso calc 1
C C12 0.13370(4) 0.4426(3) 0.49163(14) 0.0305(3) Uani d 1
H H12A 0.1152 0.4744 0.5765 0.037 Uiso calc 1
H H12B 0.1367 0.2474 0.4797 0.037 Uiso calc 1
C C11 0.17877(4) 0.5626(3) 0.52925(14) 0.0292(3) Uani d 1
H H11A 0.1757 0.7579 0.5408 0.035 Uiso calc 1
H H11B 0.1972 0.5307 0.4442 0.035 Uiso calc 1
C C13 0.11075(4) 0.5574(3) 0.34923(14) 0.0312(3) Uani d 1
H H13A 0.1079 0.7527 0.3611 0.037 Uiso calc 1
H H13B 0.1292 0.5249 0.2644 0.037 Uiso calc 1
C C14 0.06564(4) 0.4394(3) 0.31123(16) 0.0378(3) Uani d 1
H H14A 0.0469 0.4755 0.3948 0.045 Uiso calc 1
H H14B 0.0683 0.2436 0.3012 0.045 Uiso calc 1
C C15 0.04360(5) 0.5520(4) 0.16677(17) 0.0469(4) Uani d 1
H H15A 0.0394 0.7445 0.1778 0.070 Uiso calc 1
H H15B 0.0151 0.4656 0.1460 0.070 Uiso calc 1
H H15C 0.0621 0.5182 0.0836 0.070 Uiso calc 1

loop_
_atom_site_aniso_label
_atom_site_aniso_U_11
_atom_site_aniso_U_22
_atom_site_aniso_U_33
_atom_site_aniso_U_12
_atom_site_aniso_U_13
_atom_site_aniso_U_23
C3 0.0191(5) 0.0168(5) 0.0161(5) 0.0019(4) 0.0005(4) 0.0016(4)
O1 0.0268(4) 0.0240(4) 0.0230(4) -0.0051(3) -0.0021(3) -0.0033(3)
O2 0.0258(4) 0.0219(4) 0.0241(4) 0.0038(3) 0.0050(3) -0.0017(3)
N1 0.0168(4) 0.0238(5) 0.0186(4) -0.0001(3) -0.0004(3) 0.0000(4)
C2 0.0200(5) 0.0165(5) 0.0157(5) -0.0005(4) -0.0013(4) 0.0016(4)
C4 0.0201(5) 0.0193(5) 0.0162(5) 0.0011(4) 0.0006(4) 0.0035(4)
C5 0.0218(5) 0.0159(5) 0.0170(5) 0.0008(4) -0.0002(4) -0.0010(4)
C1 0.0208(5) 0.0191(5) 0.0164(5) 0.0000(4) -0.0009(4) 0.0031(4)
C6 0.0156(5) 0.0321(6) 0.0222(5) -0.0020(4) 0.0008(4) 0.0023(4)
C7 0.0184(5) 0.0313(6) 0.0252(6) -0.0014(4) -0.0017(4) 0.0041(5)
C8 0.0186(5) 0.0324(6) 0.0257(6) -0.0017(4) -0.0012(4) 0.0019(5)
C9 0.0201(5) 0.0341(6) 0.0279(6) -0.0006(5) -0.0026(4) 0.0019(5)
C10 0.0215(6) 0.0345(7) 0.0296(6) -0.0016(5) -0.0040(5) 0.0014(5)
C12 0.0229(6) 0.0371(7) 0.0305(6) -0.0020(5) -0.0055(5) 0.0009(5)
C11 0.0218(5) 0.0355(7) 0.0296(6) -0.0009(5) -0.0043(5) 0.0017(5)
C13 0.0241(6) 0.0388(7) 0.0298(6) -0.0005(5) -0.0049(5) 0.0011(5)
C14 0.0253(6) 0.0519(9) 0.0349(7) -0.0032(6) -0.0074(5) 0.0005(6)
C15 0.0311(7) 0.0702(11) 0.0374(8) 0.0019(7) -0.0111(6) 0.0015(7)

loop_
_atom_type_symbol
_atom_type_description
_atom_type_scat_dispersion_real
_atom_type_scat_dispersion_imag
_atom_type_scat_source
C C 0.0033 0.0016 'International Tables Vol C Tables 4.2.6.8 and 6.1.1.4'
H H 0.0000 0.0000 'International Tables Vol C Tables 4.2.6.8 and 6.1.1.4'
N N 0.0061 0.0033 'International Tables Vol C Tables 4.2.6.8 and 6.1.1.4'
O O 0.0106 0.0060 'International Tables Vol C Tables 4.2.6.8 and 6.1.1.4'

loop_
_geom_angle_atom_site_label_1
_geom_angle_atom_site_label_2
_geom_angle_atom_site_label_3
_geom_angle_site_symmetry_1
_geom_angle_site_symmetry_3
_geom_angle
C5 C3 C2 3_667 . 122.23(10)
C5 C3 C4 3_667 . 129.49(10)
C2 C3 C4 . . 108.27(9)
C4 N1 C1 . . 112.56(9)
C4 N1 C6 . . 125.64(9)
C1 N1 C6 . . 121.77(9)
C5 C2 C3 . . 122.78(10)
C5 C2 C1 . . 129.49(10)
C3 C2 C1 . . 107.72(9)
O2 C4 N1 . . 126.50(10)
O2 C4 C3 . . 128.08(10)
N1 C4 C3 . . 105.42(9)
C2 C5 C3 . 3_667 114.99(10)
C2 C5 H5 . . 122.5
C3 C5 H5 3_667 . 122.5
O1 C1 N1 . . 125.71(10)
O1 C1 C2 . . 128.31(10)
N1 C1 C2 . . 105.97(9)
N1 C6 C7 . . 112.01(9)
N1 C6 H6A . . 109.2
C7 C6 H6A . . 109.2
N1 C6 H6B . . 109.2
C7 C6 H6B . . 109.2
H6A C6 H6B . . 107.9
C8 C7 C6 . . 112.63(10)
C8 C7 H7A . . 109.1
C6 C7 H7A . . 109.1
C8 C7 H7B . . 109.1
C6 C7 H7B . . 109.1
H7A C7 H7B . . 107.8
C7 C8 C9 . . 112.15(10)
C7 C8 H8A . . 109.2
C9 C8 H8A . . 109.2
C7 C8 H8B . . 109.2
C9 C8 H8B . . 109.2
H8A C8 H8B . . 107.9
C10 C9 C8 . . 114.13(10)
C10 C9 H9A . . 108.7
C8 C9 H9A . . 108.7
C10 C9 H9B . . 108.7
C8 C9 H9B . . 108.7
H9A C9 H9B . . 107.6
C9 C10 C11 . . 113.00(11)
C9 C10 H10A . . 109.0
C11 C10 H10A . . 109.0
C9 C10 H10B . . 109.0
C11 C10 H10B . . 109.0
H10A C10 H10B . . 107.8
C11 C12 C13 . . 113.21(11)
C11 C12 H12A . . 108.9
C13 C12 H12A . . 108.9
C11 C12 H12B . . 108.9
C13 C12 H12B . . 108.9
H12A C12 H12B . . 107.7
C12 C11 C10 . . 113.81(11)
C12 C11 H11A . . 108.8
C10 C11 H11A . . 108.8
C12 C11 H11B . . 108.8
C10 C11 H11B . . 108.8
H11A C11 H11B . . 107.7
C14 C13 C12 . . 113.54(11)
C14 C13 H13A . . 108.9
C12 C13 H13A . . 108.9
C14 C13 H13B . . 108.9
C12 C13 H13B . . 108.9
H13A C13 H13B . . 107.7
C13 C14 C15 . . 112.82(13)
C13 C14 H14A . . 109.0
C15 C14 H14A . . 109.0
C13 C14 H14B . . 109.0
C15 C14 H14B . . 109.0
H14A C14 H14B . . 107.8
C14 C15 H15A . . 109.5
C14 C15 H15B . . 109.5
H15A C15 H15B . . 109.5
C14 C15 H15C . . 109.5
H15A C15 H15C . . 109.5
H15B C15 H15C . . 109.5

loop_
_geom_bond_atom_site_label_1
_geom_bond_atom_site_label_2
_geom_bond_site_symmetry_2
_geom_bond_distance
C3 C5 3_667 1.3873(14)
C3 C2 . 1.3911(15)
C3 C4 . 1.4984(14)
O1 C1 . 1.2059(13)
O2 C4 . 1.2034(13)
N1 C4 . 1.3915(14)
N1 C1 . 1.3924(14)
N1 C6 . 1.4590(13)
C2 C5 . 1.3869(14)
C2 C1 . 1.4933(14)
C5 C3 3_667 1.3872(14)
C5 H5 . 0.9500
C6 C7 . 1.5235(15)
C6 H6A . 0.9900
C6 H6B . 0.9900
C7 C8 . 1.5225(15)
C7 H7A . 0.9900
C7 H7B . 0.9900
C8 C9 . 1.5238(16)
C8 H8A . 0.9900
C8 H8B . 0.9900
C9 C10 . 1.5221(15)
C9 H9A . 0.9900
C9 H9B . 0.9900
C10 C11 . 1.5230(16)
C10 H10A . 0.9900
C10 H10B . 0.9900
C12 C11 . 1.5223(16)
C12 C13 . 1.5235(17)
C12 H12A . 0.9900
C12 H12B . 0.9900
C11 H11A . 0.9900
C11 H11B . 0.9900
C13 C14 . 1.5200(17)
C13 H13A . 0.9900
C13 H13B . 0.9900
C14 C15 . 1.5236(19)
C14 H14A . 0.9900
C14 H14B . 0.9900
C15 H15A . 0.9800
C15 H15B . 0.9800
C15 H15C . 0.9800

loop_
_geom_hbond_atom_site_label_D
_geom_hbond_atom_site_label_H
_geom_hbond_atom_site_label_A
_geom_hbond_site_symmetry_A
_geom_hbond_distance_DH
_geom_hbond_distance_HA
_geom_hbond_distance_DA
_geom_hbond_angle_DHA
C7 H7B O2 4_575 0.99 2.57 3.3929(14) 141

loop_
_geom_torsion_atom_site_label_1
_geom_torsion_atom_site_label_2
_geom_torsion_atom_site_label_3
_geom_torsion_atom_site_label_4
_geom_torsion_site_symmetry_1
_geom_torsion_site_symmetry_4
_geom_torsion
C5 C3 C2 C5 3_667 . 0.00(18)
C4 C3 C2 C5 . . -179.64(9)
C5 C3 C2 C1 3_667 . 178.88(9)
C4 C3 C2 C1 . . -0.76(11)
C1 N1 C4 O2 . . 176.76(10)
C6 N1 C4 O2 . . -5.30(17)
C1 N1 C4 C3 . . -2.53(11)
C6 N1 C4 C3 . . 175.41(9)
C5 C3 C4 O2 3_667 . 3.09(18)
C2 C3 C4 O2 . . -177.30(11)
C5 C3 C4 N1 3_667 . -177.63(10)
C2 C3 C4 N1 . . 1.98(11)
C3 C2 C5 C3 . 3_667 0.00(17)
C1 C2 C5 C3 . 3_667 -178.62(10)
C4 N1 C1 O1 . . -178.71(10)
C6 N1 C1 O1 . . 3.26(17)
C4 N1 C1 C2 . . 2.09(12)
C6 N1 C1 C2 . . -175.94(9)
C5 C2 C1 O1 . . -1.11(19)
C3 C2 C1 O1 . . -179.89(11)
C5 C2 C1 N1 . . 178.05(10)
C3 C2 C1 N1 . . -0.73(11)
C4 N1 C6 C7 . . 101.29(12)
C1 N1 C6 C7 . . -80.95(13)
N1 C6 C7 C8 . . 161.36(10)
C6 C7 C8 C9 . . -178.71(10)
C7 C8 C9 C10 . . 174.31(11)
C8 C9 C10 C11 . . -179.78(11)
C13 C12 C11 C10 . . 179.93(11)
C9 C10 C11 C12 . . 179.16(11)
C11 C12 C13 C14 . . -179.76(12)
C12 C13 C14 C15 . . -178.76(13)

_cod_database_fobs_code 2242184
